data_7121715
loop_
_publ_author_name
'Alonso, Jos\'e M'
'Quiroga, Sabela'
'Codony, Sandra'
'Turcu, Andreea L.'
'Barniol-Xicota, Marta'
'P\'erez, Dolores'
'Guiti\'an, Enrique'
'V\'azquez, Santiago'
'Pe\~na, Diego'

_publ_section_title
;
 Palladium-catalyzed cocyclotrimerization of arynes with a pyramidalized
 alkene.
;
_journal_issue 47
_journal_name_full 'Chemical communications (Cambridge, England)'
_journal_page_first 5996
_journal_page_last 5999
_journal_paper_doi 10.1039/c8cc03188f
_journal_volume 54
_journal_year 2018
_chemical_formula_moiety 'C26 H28'
_chemical_formula_sum 'C26 H28'
_chemical_formula_weight 340.48
_chemical_name_systematic GR1JM528C
_space_group_crystal_system monoclinic
_space_group_IT_number 14
_space_group_name_Hall '-P 2yn'
_space_group_name_H-M_alt 'P 1 21/n 1'
_symmetry_space_group_name_Hall '-P 2yn'
_symmetry_space_group_name_H-M 'P 1 21/n 1'
_atom_sites_solution_hydrogens mixed
_atom_sites_solution_primary other
_atom_sites_solution_secondary difmap
_audit_conform_dict_location ftp://ftp.iucr.org/pub/cif_core.dic
_audit_conform_dict_name cif_core.dic
_audit_conform_dict_version 2.4.3
_audit_creation_date 2015-09-24T17:18:02-00:00
_audit_creation_method 'WinGX routine CIF_UPDATE'
_audit_update_record
;
2017-06-03 deposited with the CCDC.
2018-05-23 downloaded from the CCDC.
;
_cell_angle_alpha 90
_cell_angle_beta 91.082(5)
_cell_angle_gamma 90
_cell_formula_units_Z 4
_cell_length_a 15.0392(10)
_cell_length_b 7.6824(6)
_cell_length_c 15.9139(11)
_cell_measurement_reflns_used 4152
_cell_measurement_temperature 100(2)
_cell_measurement_theta_max 24.95
_cell_measurement_theta_min 2.71
_cell_measurement_wavelength 0.71073
_cell_volume 1838.3(2)
_computing_cell_refinement 'SAINT V8.34A integration software'
_computing_data_collection 'Bruker APEX2 software'
_computing_data_reduction 'SORTAV (Blessing, 1995)'
_computing_molecular_graphics 'ORTEP-3 for Windows (Farrugia, 2012)'
_computing_publication_material 'WinGX publication routines (Farrugia, 2012)'
_computing_structure_refinement 'SHELXL-2014/7 (Sheldrick, 2014)'
_computing_structure_solution 'SHELXT-2014 (Sheldrick, 2014)'
_diffrn_ambient_temperature 100(2)
_diffrn_detector 'APEX-II CCD'
_diffrn_measured_fraction_theta_full 1
_diffrn_measured_fraction_theta_max 0.962
_diffrn_measurement_device '\k-geometry diffractometer'
_diffrn_measurement_device_type 'Bruker APEX-II'
_diffrn_measurement_method '\f or \w oscillation scans'
_diffrn_orient_matrix_UB_11 -0.00334
_diffrn_orient_matrix_UB_12 0.129994
_diffrn_orient_matrix_UB_13 -0.000776
_diffrn_orient_matrix_UB_21 -0.065426
_diffrn_orient_matrix_UB_22 -0.006182
_diffrn_orient_matrix_UB_23 0.009705
_diffrn_orient_matrix_UB_31 0.011455
_diffrn_orient_matrix_UB_32 0.002591
_diffrn_orient_matrix_UB_33 0.062091
_diffrn_radiation_monochromator graphite
_diffrn_radiation_probe x-ray
_diffrn_radiation_type MoK\a
_diffrn_radiation_wavelength 0.71073
_diffrn_reflns_av_R_equivalents 0.0731
_diffrn_reflns_av_unetI/netI 0.0656
_diffrn_reflns_Laue_measured_fraction_full 1
_diffrn_reflns_Laue_measured_fraction_max 0.962
_diffrn_reflns_limit_h_max 18
_diffrn_reflns_limit_h_min -18
_diffrn_reflns_limit_k_max 9
_diffrn_reflns_limit_k_min -9
_diffrn_reflns_limit_l_max 18
_diffrn_reflns_limit_l_min -19
_diffrn_reflns_number 26454
_diffrn_reflns_point_group_measured_fraction_full 1
_diffrn_reflns_point_group_measured_fraction_max 0.962
_diffrn_reflns_reduction_process
;
        Scaled and merged with Sortav
        R.H. Blessing, (1987) Cryst. Rev. 1, 3-58
        R.H. Blessing, (1989) J. Appl. Cryst. 22, 396-397
;
_diffrn_reflns_theta_full 25.242
_diffrn_reflns_theta_max 26.413
_diffrn_reflns_theta_min 1.354
_diffrn_source 'sealed x-ray tube'
_diffrn_standards_number 0
_exptl_absorpt_coefficient_mu 0.069
_exptl_absorpt_correction_T_max 0.991
_exptl_absorpt_correction_T_min 0.813
_exptl_absorpt_correction_type multi-scan
_exptl_absorpt_process_details
;
SADABS-2014/5 - Bruker AXS area detector scaling and absorption correction
;
_exptl_crystal_colour colourless
_exptl_crystal_density_diffrn 1.23
_exptl_crystal_density_method 'not measured'
_exptl_crystal_description Needle
_exptl_crystal_F_000 736
_exptl_crystal_size_max 0.6
_exptl_crystal_size_mid 0.14
_exptl_crystal_size_min 0.06
_refine_diff_density_max 0.329
_refine_diff_density_min -0.317
_refine_diff_density_rms 0.069
_refine_ls_extinction_method none
_refine_ls_goodness_of_fit_ref 1.074
_refine_ls_hydrogen_treatment mixed
_refine_ls_matrix_type full
_refine_ls_number_constraints 0
_refine_ls_number_parameters 264
_refine_ls_number_reflns 3755
_refine_ls_number_restraints 0
_refine_ls_restrained_S_all 1.074
_refine_ls_R_factor_all 0.1059
_refine_ls_R_factor_gt 0.0684
_refine_ls_shift/su_max 0
_refine_ls_shift/su_mean 0
_refine_ls_structure_factor_coef Fsqd
_refine_ls_weighting_details 'w=1/[\s^2^(Fo^2^)+(0.1258P)^2^+0.7140P] where P=(Fo^2^+2Fc^2^)/3'
_refine_ls_weighting_scheme calc
_refine_ls_wR_factor_gt 0.1912
_refine_ls_wR_factor_ref 0.217
_reflns_Friedel_coverage 0
_reflns_number_gt 2638
_reflns_number_total 3755
_reflns_threshold_expression 'I > 2\s(I)'
_cod_data_source_file c8cc03188f2.cif
_cod_data_source_block shelx
_cod_depositor_comments 'Adding full bibliography for 7121715--7121716.cif.'
_cod_database_code 7121715
_shelx_estimated_absorpt_t_min 0.96
_shelx_estimated_absorpt_t_max 0.996

loop_
_space_group_symop_operation_xyz
'x, y, z'
'-x+1/2, y+1/2, -z+1/2'
'-x, -y, -z'
'x-1/2, -y-1/2, z-1/2'

loop_
_atom_site_label
_atom_site_type_symbol
_atom_site_fract_x
_atom_site_fract_y
_atom_site_fract_z
_atom_site_U_iso_or_equiv
_atom_site_adp_type
_atom_site_occupancy
_atom_site_site_symmetry_order
_atom_site_calc_flag
_atom_site_refinement_flags_posn
_atom_site_refinement_flags_adp
C1 C 0.60315(18) 0.8954(4) 0.16628(18) 0.0174(6) Uani 1 1 d . .
C2 C 0.61569(19) 0.9106(4) 0.07983(18) 0.0208(7) Uani 1 1 d . .
H2 H 0.5851 0.8329 0.0429 0.025 Uiso 1 1 calc R U
C3 C 0.6711(2) 1.0348(4) 0.04626(19) 0.0238(7) Uani 1 1 d . .
H3 H 0.6786 1.0417 -0.0128 0.029 Uiso 1 1 calc R U
C4 C 0.7156(2) 1.1489(4) 0.09945(19) 0.0243(7) Uani 1 1 d . .
H4 H 0.7531 1.2362 0.077 0.029 Uiso 1 1 calc R U
C5 C 0.7054(2) 1.1357(4) 0.18487(19) 0.0220(7) Uani 1 1 d . .
H5 H 0.7369 1.2139 0.2208 0.026 Uiso 1 1 calc R U
C6 C 0.64971(17) 1.0101(4) 0.22072(18) 0.0165(6) Uani 1 1 d . .
C7 C 0.53807(18) 0.7595(4) 0.19682(18) 0.0170(6) Uani 1 1 d . .
C8 C 0.44465(19) 0.7830(4) 0.15327(18) 0.0177(6) Uani 1 1 d . .
H8A H 0.413(2) 0.898(4) 0.1687(19) 0.021 Uiso 1 1 d . U
H8B H 0.448(2) 0.791(4) 0.093(2) 0.021 Uiso 1 1 d . U
C9 C 0.39668(19) 0.6142(4) 0.17639(18) 0.0182(6) Uani 1 1 d . .
C10 C 0.47306(18) 0.4735(4) 0.18209(18) 0.0172(6) Uani 1 1 d . .
C11 C 0.55807(19) 0.5742(4) 0.16248(19) 0.0179(6) Uani 1 1 d . .
H11A H 0.562(2) 0.581(4) 0.102(2) 0.022 Uiso 1 1 d . U
H11B H 0.614(2) 0.516(4) 0.187(2) 0.022 Uiso 1 1 d . U
C12 C 0.3159(2) 0.5775(4) 0.11985(19) 0.0228(7) Uani 1 1 d . .
H12A H 0.3342 0.5741 0.0611 0.034 Uiso 1 1 calc R U
H12B H 0.2717 0.6698 0.127 0.034 Uiso 1 1 calc R U
H12C H 0.2899 0.4652 0.1351 0.034 Uiso 1 1 calc R U
C13 C 0.4627(2) 0.3068(4) 0.1313(2) 0.0240(7) Uani 1 1 d . .
H13A H 0.4639 0.3343 0.0712 0.036 Uiso 1 1 calc R U
H13B H 0.406 0.2513 0.1444 0.036 Uiso 1 1 calc R U
H13C H 0.5117 0.2272 0.1456 0.036 Uiso 1 1 calc R U
C21 C 0.58225(18) 0.8758(3) 0.34845(17) 0.0153(6) Uani 1 1 d . .
C22 C 0.57582(18) 0.8712(4) 0.43559(18) 0.0177(6) Uani 1 1 d . .
H22 H 0.5377 0.7875 0.4601 0.021 Uiso 1 1 calc R U
C23 C 0.62260(19) 0.9833(4) 0.48788(18) 0.0209(7) Uani 1 1 d . .
H23 H 0.6166 0.9764 0.5471 0.025 Uiso 1 1 calc R U
C24 C 0.67864(19) 1.1066(4) 0.45264(19) 0.0215(7) Uani 1 1 d . .
H24 H 0.711 1.1853 0.4876 0.026 Uiso 1 1 calc R U
C25 C 0.68663(19) 1.1133(4) 0.36712(18) 0.0196(7) Uani 1 1 d . .
H25 H 0.7252 1.1974 0.3435 0.023 Uiso 1 1 calc R U
C26 C 0.63950(18) 0.9994(4) 0.31287(18) 0.0163(6) Uani 1 1 d . .
C27 C 0.52637(18) 0.7487(4) 0.29620(17) 0.0161(6) Uani 1 1 d . .
C28 C 0.53841(19) 0.5566(4) 0.32521(19) 0.0177(6) Uani 1 1 d . .
H28A H 0.598(2) 0.504(4) 0.312(2) 0.021 Uiso 1 1 d . U
H28B H 0.533(2) 0.552(4) 0.389(2) 0.021 Uiso 1 1 d . U
C29 C 0.46151(19) 0.4627(4) 0.28027(18) 0.0179(6) Uani 1 1 d . .
C30 C 0.38538(18) 0.6042(4) 0.27417(18) 0.0169(6) Uani 1 1 d . .
C31 C 0.42547(18) 0.7651(4) 0.31659(18) 0.0166(6) Uani 1 1 d . .
H31A H 0.421(2) 0.757(4) 0.3793(19) 0.02 Uiso 1 1 d . U
H31B H 0.399(2) 0.883(4) 0.2960(18) 0.02 Uiso 1 1 d . U
C32 C 0.4397(2) 0.2873(4) 0.31822(19) 0.0217(7) Uani 1 1 d . .
H32A H 0.3888 0.2361 0.2878 0.033 Uiso 1 1 calc R U
H32B H 0.4249 0.3024 0.3775 0.033 Uiso 1 1 calc R U
H32C H 0.4912 0.21 0.3139 0.033 Uiso 1 1 calc R U
C33 C 0.29376(19) 0.5582(4) 0.3069(2) 0.0222(7) Uani 1 1 d . .
H33A H 0.2526 0.6547 0.2956 0.033 Uiso 1 1 calc R U
H33B H 0.2979 0.5371 0.3676 0.033 Uiso 1 1 calc R U
H33C H 0.2718 0.453 0.2785 0.033 Uiso 1 1 calc R U

loop_
_atom_site_aniso_label
_atom_site_aniso_U_11
_atom_site_aniso_U_22
_atom_site_aniso_U_33
_atom_site_aniso_U_23
_atom_site_aniso_U_13
_atom_site_aniso_U_12
C1 0.0118(14) 0.0157(15) 0.0246(15) 0.0003(12) -0.0010(11) 0.0045(11)
C2 0.0169(15) 0.0197(16) 0.0257(15) -0.0022(12) -0.0009(12) 0.0001(12)
C3 0.0193(16) 0.0288(18) 0.0233(15) 0.0033(13) 0.0015(12) 0.0022(13)
C4 0.0173(15) 0.0252(17) 0.0302(17) 0.0080(14) -0.0010(13) -0.0045(13)
C5 0.0169(15) 0.0199(16) 0.0289(16) 0.0006(13) -0.0060(12) -0.0040(12)
C6 0.0089(14) 0.0139(14) 0.0268(15) 0.0008(12) -0.0012(11) 0.0027(11)
C7 0.0121(14) 0.0131(14) 0.0257(15) -0.0005(12) -0.0004(11) 0.0001(11)
C8 0.0170(15) 0.0161(15) 0.0198(15) -0.0003(12) -0.0026(11) 0.0012(12)
C9 0.0171(15) 0.0140(15) 0.0236(15) -0.0030(12) -0.0028(12) -0.0011(12)
C10 0.0120(14) 0.0127(14) 0.0267(15) -0.0022(12) -0.0023(11) -0.0005(11)
C11 0.0140(15) 0.0166(15) 0.0232(15) -0.0013(12) -0.0004(12) 0.0015(12)
C12 0.0176(15) 0.0215(16) 0.0292(17) -0.0016(13) -0.0049(12) -0.0012(13)
C13 0.0211(16) 0.0181(16) 0.0327(17) -0.0060(13) -0.0012(13) -0.0012(13)
C21 0.0096(13) 0.0121(14) 0.0241(15) -0.0008(11) -0.0007(11) 0.0040(11)
C22 0.0117(14) 0.0156(15) 0.0257(15) -0.0008(12) 0.0006(11) 0.0030(11)
C23 0.0183(15) 0.0231(16) 0.0212(15) -0.0048(12) -0.0013(12) 0.0049(13)
C24 0.0151(15) 0.0203(16) 0.0289(16) -0.0048(13) -0.0048(12) -0.0008(12)
C25 0.0119(14) 0.0159(15) 0.0307(16) -0.0001(12) -0.0016(12) -0.0010(11)
C26 0.0109(14) 0.0126(14) 0.0252(15) -0.0014(12) -0.0030(11) 0.0037(11)
C27 0.0098(13) 0.0143(14) 0.0240(15) 0.0003(11) -0.0011(11) 0.0005(11)
C28 0.0137(15) 0.0138(15) 0.0255(16) 0.0012(12) -0.0004(12) 0.0003(12)
C29 0.0141(14) 0.0143(15) 0.0253(15) -0.0018(12) -0.0012(12) 0.0027(11)
C30 0.0128(14) 0.0115(14) 0.0264(15) -0.0006(12) -0.0016(12) 0.0013(11)
C31 0.0134(14) 0.0149(15) 0.0213(15) 0.0011(12) -0.0001(11) 0.0006(12)
C32 0.0160(15) 0.0175(15) 0.0315(17) 0.0031(13) -0.0016(12) 0.0003(12)
C33 0.0158(15) 0.0180(16) 0.0327(17) 0.0004(13) 0.0015(12) 0.0000(12)

loop_
_atom_type_symbol
_atom_type_description
_atom_type_scat_dispersion_real
_atom_type_scat_dispersion_imag
_atom_type_scat_source
C C 0.0033 0.0016 'International Tables Vol C Tables 4.2.6.8 and 6.1.1.4'
H H 0 0 'International Tables Vol C Tables 4.2.6.8 and 6.1.1.4'

loop_
_geom_angle_atom_site_label_1
_geom_angle_atom_site_label_2
_geom_angle_atom_site_label_3
_geom_angle
C2 C1 C6 118.5(3)
C2 C1 C7 118.2(2)
C6 C1 C7 123.2(3)
C3 C2 C1 122.1(3)
C3 C2 H2 118.9
C1 C2 H2 118.9
C2 C3 C4 119.3(3)
C2 C3 H3 120.3
C4 C3 H3 120.3
C5 C4 C3 119.8(3)
C5 C4 H4 120.1
C3 C4 H4 120.1
C4 C5 C6 122.1(3)
C4 C5 H5 119
C6 C5 H5 119
C5 C6 C1 118.1(3)
C5 C6 C26 120.9(2)
C1 C6 C26 120.9(3)
C1 C7 C11 112.8(2)
C1 C7 C8 111.0(2)
C11 C7 C8 97.3(2)
C1 C7 C27 115.9(2)
C11 C7 C27 109.0(2)
C8 C7 C27 109.3(2)
C9 C8 C7 102.6(2)
C9 C8 H8A 116.5(17)
C7 C8 H8A 113.9(17)
C9 C8 H8B 109.4(19)
C7 C8 H8B 112.3(19)
H8A C8 H8B 102(2)
C12 C9 C8 112.9(2)
C12 C9 C30 118.4(2)
C8 C9 C30 109.8(2)
C12 C9 C10 118.6(2)
C8 C9 C10 104.3(2)
C30 C9 C10 90.1(2)
C13 C10 C11 113.2(2)
C13 C10 C29 118.0(2)
C11 C10 C29 109.6(2)
C13 C10 C9 118.6(2)
C11 C10 C9 104.6(2)
C29 C10 C9 90.0(2)
C10 C11 C7 102.9(2)
C10 C11 H11A 107.0(19)
C7 C11 H11A 108.6(19)
C10 C11 H11B 112.6(18)
C7 C11 H11B 115.3(18)
H11A C11 H11B 110(3)
C9 C12 H12A 109.5
C9 C12 H12B 109.5
H12A C12 H12B 109.5
C9 C12 H12C 109.5
H12A C12 H12C 109.5
H12B C12 H12C 109.5
C10 C13 H13A 109.5
C10 C13 H13B 109.5
H13A C13 H13B 109.5
C10 C13 H13C 109.5
H13A C13 H13C 109.5
H13B C13 H13C 109.5
C22 C21 C26 118.2(2)
C22 C21 C27 118.6(2)
C26 C21 C27 123.2(2)
C23 C22 C21 122.7(3)
C23 C22 H22 118.7
C21 C22 H22 118.7
C22 C23 C24 119.1(3)
C22 C23 H23 120.4
C24 C23 H23 120.4
C25 C24 C23 119.4(3)
C25 C24 H24 120.3
C23 C24 H24 120.3
C24 C25 C26 122.2(3)
C24 C25 H25 118.9
C26 C25 H25 118.9
C21 C26 C25 118.4(3)
C21 C26 C6 120.8(2)
C25 C26 C6 120.8(3)
C21 C27 C28 112.7(2)
C21 C27 C31 111.3(2)
C28 C27 C31 97.1(2)
C21 C27 C7 115.9(2)
C28 C27 C7 109.2(2)
C31 C27 C7 109.1(2)
C29 C28 C27 103.0(2)
C29 C28 H28A 112.3(18)
C27 C28 H28A 114.9(18)
C29 C28 H28B 112.1(18)
C27 C28 H28B 108.4(18)
H28A C28 H28B 106(2)
C32 C29 C28 113.6(2)
C32 C29 C10 118.0(2)
C28 C29 C10 110.0(2)
C32 C29 C30 118.3(2)
C28 C29 C30 104.2(2)
C10 C29 C30 89.8(2)
C33 C30 C31 112.9(2)
C33 C30 C9 117.7(2)
C31 C30 C9 110.5(2)
C33 C30 C29 118.5(2)
C31 C30 C29 104.5(2)
C9 C30 C29 90.1(2)
C30 C31 C27 102.7(2)
C30 C31 H31A 110.7(18)
C27 C31 H31A 107.0(17)
C30 C31 H31B 115.1(16)
C27 C31 H31B 111.5(17)
H31A C31 H31B 109(2)
C29 C32 H32A 109.5
C29 C32 H32B 109.5
H32A C32 H32B 109.5
C29 C32 H32C 109.5
H32A C32 H32C 109.5
H32B C32 H32C 109.5
C30 C33 H33A 109.5
C30 C33 H33B 109.5
H33A C33 H33B 109.5
C30 C33 H33C 109.5
H33A C33 H33C 109.5
H33B C33 H33C 109.5

loop_
_geom_bond_atom_site_label_1
_geom_bond_atom_site_label_2
_geom_bond_distance
C1 C2 1.397(4)
C1 C6 1.412(4)
C1 C7 1.518(4)
C2 C3 1.381(4)
C2 H2 0.95
C3 C4 1.382(4)
C3 H3 0.95
C4 C5 1.375(4)
C4 H4 0.95
C5 C6 1.406(4)
C5 H5 0.95
C6 C26 1.480(4)
C7 C11 1.556(4)
C7 C8 1.565(4)
C7 C27 1.597(4)
C8 C9 1.532(4)
C8 H8A 1.04(3)
C8 H8B 0.96(3)
C9 C12 1.524(4)
C9 C30 1.570(4)
C9 C10 1.579(4)
C10 C13 1.521(4)
C10 C11 1.532(4)
C10 C29 1.577(4)
C11 H11A 0.97(3)
C11 H11B 1.02(3)
C12 H12A 0.98
C12 H12B 0.98
C12 H12C 0.98
C13 H13A 0.98
C13 H13B 0.98
C13 H13C 0.98
C21 C22 1.392(4)
C21 C26 1.408(4)
C21 C27 1.525(4)
C22 C23 1.381(4)
C22 H22 0.95
C23 C24 1.393(4)
C23 H23 0.95
C24 C25 1.369(4)
C24 H24 0.95
C25 C26 1.411(4)
C25 H25 0.95
C27 C28 1.556(4)
C27 C31 1.563(4)
C28 C29 1.529(4)
C28 H28A 1.00(3)
C28 H28B 1.02(3)
C29 C32 1.515(4)
C29 C30 1.581(4)
C30 C33 1.524(4)
C30 C31 1.526(4)
C31 H31A 1.00(3)
C31 H31B 1.04(3)
C32 H32A 0.98
C32 H32B 0.98
C32 H32C 0.98
C33 H33A 0.98
C33 H33B 0.98
C33 H33C 0.98

loop_
_geom_torsion_atom_site_label_1
_geom_torsion_atom_site_label_2
_geom_torsion_atom_site_label_3
_geom_torsion_atom_site_label_4
_geom_torsion
C6 C1 C2 C3 -0.7(4)
C7 C1 C2 C3 177.6(3)
C1 C2 C3 C4 -0.3(5)
C2 C3 C4 C5 1.1(5)
C3 C4 C5 C6 -0.8(5)
C4 C5 C6 C1 -0.2(4)
C4 C5 C6 C26 -179.6(3)
C2 C1 C6 C5 1.0(4)
C7 C1 C6 C5 -177.3(3)
C2 C1 C6 C26 -179.6(2)
C7 C1 C6 C26 2.1(4)
C2 C1 C7 C11 53.5(3)
C6 C1 C7 C11 -128.2(3)
C2 C1 C7 C8 -54.5(3)
C6 C1 C7 C8 123.8(3)
C2 C1 C7 C27 -179.9(2)
C6 C1 C7 C27 -1.6(4)
C1 C7 C8 C9 167.8(2)
C11 C7 C8 C9 50.0(3)
C27 C7 C8 C9 -63.2(3)
C7 C8 C9 C12 -161.7(2)
C7 C8 C9 C30 63.8(3)
C7 C8 C9 C10 -31.7(3)
C12 C9 C10 C13 -0.3(4)
C8 C9 C10 C13 -126.9(3)
C30 C9 C10 C13 122.6(3)
C12 C9 C10 C11 127.0(3)
C8 C9 C10 C11 0.5(3)
C30 C9 C10 C11 -110.1(2)
C12 C9 C10 C29 -122.7(3)
C8 C9 C10 C29 110.8(2)
C30 C9 C10 C29 0.2(2)
C13 C10 C11 C7 161.7(2)
C29 C10 C11 C7 -64.1(3)
C9 C10 C11 C7 31.1(3)
C1 C7 C11 C10 -166.1(2)
C8 C7 C11 C10 -49.7(3)
C27 C7 C11 C10 63.7(3)
C26 C21 C22 C23 0.5(4)
C27 C21 C22 C23 -178.8(3)
C21 C22 C23 C24 0.0(4)
C22 C23 C24 C25 -0.4(4)
C23 C24 C25 C26 0.3(4)
C22 C21 C26 C25 -0.6(4)
C27 C21 C26 C25 178.6(2)
C22 C21 C26 C6 179.6(2)
C27 C21 C26 C6 -1.2(4)
C24 C25 C26 C21 0.3(4)
C24 C25 C26 C6 -180.0(3)
C5 C6 C26 C21 178.7(3)
C1 C6 C26 C21 -0.7(4)
C5 C6 C26 C25 -1.1(4)
C1 C6 C26 C25 179.5(3)
C22 C21 C27 C28 -52.4(3)
C26 C21 C27 C28 128.4(3)
C22 C21 C27 C31 55.4(3)
C26 C21 C27 C31 -123.8(3)
C22 C21 C27 C7 -179.2(2)
C26 C21 C27 C7 1.6(4)
C1 C7 C27 C21 -0.2(3)
C11 C7 C27 C21 128.3(2)
C8 C7 C27 C21 -126.4(2)
C1 C7 C27 C28 -128.8(2)
C11 C7 C27 C28 -0.3(3)
C8 C7 C27 C28 105.0(2)
C1 C7 C27 C31 126.3(2)
C11 C7 C27 C31 -105.2(3)
C8 C7 C27 C31 0.0(3)
C21 C27 C28 C29 166.6(2)
C31 C27 C28 C29 50.0(3)
C7 C27 C28 C29 -63.1(3)
C27 C28 C29 C32 -161.5(2)
C27 C28 C29 C10 63.6(3)
C27 C28 C29 C30 -31.4(3)
C13 C10 C29 C32 -0.8(4)
C11 C10 C29 C32 -132.4(3)
C9 C10 C29 C32 122.1(3)
C13 C10 C29 C28 131.9(3)
C11 C10 C29 C28 0.2(3)
C9 C10 C29 C28 -105.3(2)
C13 C10 C29 C30 -123.1(3)
C11 C10 C29 C30 105.2(2)
C9 C10 C29 C30 -0.2(2)
C12 C9 C30 C33 0.0(4)
C8 C9 C30 C33 131.7(3)
C10 C9 C30 C33 -123.0(3)
C12 C9 C30 C31 -131.7(3)
C8 C9 C30 C31 0.0(3)
C10 C9 C30 C31 105.3(2)
C12 C9 C30 C29 122.8(3)
C8 C9 C30 C29 -105.5(2)
C10 C9 C30 C29 -0.2(2)
C32 C29 C30 C33 0.2(4)
C28 C29 C30 C33 -127.1(3)
C10 C29 C30 C33 122.3(3)
C32 C29 C30 C31 126.9(3)
C28 C29 C30 C31 -0.4(3)
C10 C29 C30 C31 -111.0(2)
C32 C29 C30 C9 -121.9(3)
C28 C29 C30 C9 110.8(2)
C10 C29 C30 C9 0.2(2)
C33 C30 C31 C27 162.0(2)
C9 C30 C31 C27 -63.9(3)
C29 C30 C31 C27 31.8(3)
C21 C27 C31 C30 -167.8(2)
C28 C27 C31 C30 -50.1(3)
C7 C27 C31 C30 63.0(3)
